data_9006822
loop_
_publ_author_name
'Kagi, H.'
'Parise, J. B.'
'Cho, H.'
'Rossman, G. R.'
'Loveday, J. S.'

_publ_section_title
;
 Hydrogen bonding interactions in phase A [Mg7Si2O8(OH)6]
 at ambient and high pressure
 Sample: P = 0 GPa
;
_journal_name_full 'Physics and Chemistry of Minerals'
_journal_page_first 225
_journal_page_last 233
_journal_paper_doi 10.1007/s002690050251
_journal_volume 27
_journal_year 2000
_chemical_formula_sum 'H6 Mg7 O14 Si2'
_space_group_IT_number 173
_symmetry_space_group_name_Hall 'P 6c'
_symmetry_space_group_name_H-M 'P 63'
_cell_angle_alpha 90
_cell_angle_beta 90
_cell_angle_gamma 120
_cell_length_a 7.8563
_cell_length_b 7.8563
_cell_length_c 9.5642
_cell_formula_units_Z 2
_cell_volume 511.229
_diffrn_ambient_pressure 0
_exptl_crystal_density_diffrn 2.965
_cod_depositor_comments
;
 Adding the _atom_site_type_symbol data item.

 Antanas Vaitkus,
 2017-02-17
;
_cod_original_formula_sum 'Mg7 Si2 O14 H6'
_cod_database_code 9006822

loop_
_symmetry_equiv_pos_as_xyz
x,y,z
x-y,x,1/2+z
-y,x-y,z
-x,-y,1/2+z
-x+y,-x,z
y,-x+y,1/2+z

loop_
_atom_site_label
_atom_site_type_symbol
_atom_site_fract_x
_atom_site_fract_y
_atom_site_fract_z
_atom_site_U_iso_or_equiv
Mg1 Mg 0.37220 0.45470 0.38570 0.00988
Mg2 Mg 0.22520 0.24380 0.11270 0.00988
Mg3 Mg 0.33333 0.66667 0.10290 0.00988
Si1 Si 0.66667 0.33333 0.17410 0.00849
Si2 Si 0.00000 0.00000 0.40180 0.00849
O1 O 0.20010 0.02740 -0.02400 0.00937
O2 O 0.47660 0.09880 0.48440 0.00937
O3 O 0.45380 0.29470 0.23200 0.00937
O4 O 0.17040 0.43670 0.23980 0.00937
O5 O 0.66667 0.33333 0.00000 0.00937
O6 O 0.00000 0.00000 0.23230 0.00937
HD1 H 0.45500 0.16100 0.40500 0.03293
HD2 H 0.03800 0.36100 0.24000 0.03293

_database_code_amcsd 0008404
